data_7154801
loop_
_publ_author_name
'Malinowski, Maciej'
'Rowicki, Tomasz'
'Guzik, Patrycja'
'Gryszel, Maciej'
'\/Lapczy\'nski, Sebastian'
'Wielechowska, Monika'
'Czerwi\'nska, Karolina'
'Madura, Izabela'
'Sas, Wojciech'

_publ_section_title
;
 [1,4]-sigmatropic rearrangement of chiral nitrones and their utilization
 in the synthesis of new iminosugars.
;
_journal_issue 2
_journal_name_full 'Organic &amp; biomolecular chemistry'
_journal_page_first 470
_journal_page_last 482
_journal_paper_doi 10.1039/c5ob01432h
_journal_volume 14
_journal_year 2015
_chemical_absolute_configuration ad
_chemical_formula_moiety 'C10 H20 N O3, Cl'
_chemical_formula_sum 'C10 H20 Cl N O3'
_chemical_formula_weight 237.72
_chemical_name_systematic '(1S,2R,7S,8aS)-1,2,7-trihydroxy-5,5-dimethyloctahydro-1H-indolizin-4-ium chloride'
_space_group_crystal_system orthorhombic
_space_group_IT_number 19
_space_group_name_Hall 'P 2ac 2ab'
_space_group_name_H-M_alt 'P 21 21 21'
_symmetry_space_group_name_Hall 'P 2ac 2ab'
_symmetry_space_group_name_H-M 'P 21 21 21'
_atom_sites_solution_hydrogens mixed
_atom_sites_solution_primary direct
_audit_creation_date 2015-06-30
_audit_creation_method
;
Olex2 1.2-beta
(compiled 2015.01.26 svn.r3150 for OlexSys, GUI svn.r4998)

Dolomanov, O.V., Bourhis, L.J., Gildea, R.J, Howard, J.A.K. & Puschmann, H.
 (2009), J. Appl. Cryst. 42, 339-341.

Sheldrick, G.M. (2008). Acta Cryst. A64, 112-122.
;
_audit_update_record
;
2015-10-15 deposited with the CCDC.
2015-10-27 downloaded from the CCDC.
;
_cell_angle_alpha 90
_cell_angle_beta 90
_cell_angle_gamma 90
_cell_formula_units_Z 4
_cell_length_a 6.82581(5)
_cell_length_b 12.02340(7)
_cell_length_c 14.64680(9)
_cell_measurement_reflns_used 26693
_cell_measurement_temperature 120(2)
_cell_measurement_theta_max 67.0640
_cell_measurement_theta_min 4.7140
_cell_volume 1202.055(13)
_computing_cell_refinement
;
CrysAlisPro, Agilent Technologies,
Version 1.171.37.31 (release 14-01-2014 CrysAlis171 .NET)
(compiled Jan 14 2014,18:38:05)
;
_computing_data_collection
;
CrysAlisPro, Agilent Technologies,
Version 1.171.37.31 (release 14-01-2014 CrysAlis171 .NET)
(compiled Jan 14 2014,18:38:05)
;
_computing_data_reduction
;
CrysAlisPro, Agilent Technologies,
Version 1.171.37.31 (release 14-01-2014 CrysAlis171 .NET)
(compiled Jan 14 2014,18:38:05)
;
_computing_molecular_graphics 'Olex2 (Dolomanov et al., 2009)'
_computing_publication_material 'Olex2 (Dolomanov et al., 2009)'
_computing_structure_refinement 'ShelXL (Sheldrick, 2008)'
_computing_structure_solution 'ShelXS (Sheldrick, 2008)'
_diffrn_ambient_temperature 120.0
_diffrn_detector 'CCD plate'
_diffrn_detector_area_resol_mean 10.3347
_diffrn_detector_type Atlas
_diffrn_measured_fraction_theta_full 1.000
_diffrn_measured_fraction_theta_max 1.000
_diffrn_measurement_details
;
  1 omega   12.00  115.00   1.0000    5.0000
omega____ theta____ kappa____ phi______ frames
    -       41.1363   57.0000   60.0000 103

  2 omega    7.00  120.00   1.0000    5.0000
omega____ theta____ kappa____ phi______ frames
    -       41.1363   77.0000 -180.0000 113

  3 omega   48.00  121.00   1.0000    5.0000
omega____ theta____ kappa____ phi______ frames
    -       41.1363  161.0000  152.0000 73

  4 omega   -5.00  123.00   1.0000    5.0000
omega____ theta____ kappa____ phi______ frames
    -       41.1363   19.0000    0.0000 128

  5 omega  -10.00   92.00   1.0000    5.0000
omega____ theta____ kappa____ phi______ frames
    -       41.1363 -117.0000  -85.0000 102

  6 omega   12.00  115.00   1.0000    5.0000
omega____ theta____ kappa____ phi______ frames
    -       41.1363   57.0000  120.0000 103

  7 omega   16.00  129.00   1.0000    5.0000
omega____ theta____ kappa____ phi______ frames
    -       50.0000   77.0000  -11.3822 113

  8 omega   16.00  129.00   1.0000    5.0000
omega____ theta____ kappa____ phi______ frames
    -       50.0000   77.0000  -70.7882 113

  9 omega   20.00  133.00   1.0000    5.0000
omega____ theta____ kappa____ phi______ frames
    -       54.0000   78.0000 -147.0319 113

 10 omega   20.00  133.00   1.0000    5.0000
omega____ theta____ kappa____ phi______ frames
    -       54.0000   78.0000   22.5443 113

 11 omega   20.00  134.00   1.0000    5.0000
omega____ theta____ kappa____ phi______ frames
    -       54.0000   79.0000   51.4205 114

 12 omega   24.00  138.00   1.0000    5.0000
omega____ theta____ kappa____ phi______ frames
    -       58.0000   79.0000   63.5892 114

 13 omega   24.00  138.00   1.0000    5.0000
omega____ theta____ kappa____ phi______ frames
    -       58.0000   79.0000 -178.7908 114

 14 omega   28.00  142.00   1.0000    5.0000
omega____ theta____ kappa____ phi______ frames
    -       62.0000   79.0000  100.6025 114

 15 omega   32.00  145.00   1.0000    5.0000
omega____ theta____ kappa____ phi______ frames
    -       66.0000   78.0000   73.3947 113

 16 omega   32.00  146.00   1.0000    5.0000
omega____ theta____ kappa____ phi______ frames
    -       66.0000   79.0000  133.3587 114

 17 omega   34.00   60.00   1.0000    5.0000
omega____ theta____ kappa____ phi______ frames
    -       66.0000   77.0000  164.4682 26

 18 omega   36.00   61.00   1.0000   16.0000
omega____ theta____ kappa____ phi______ frames
    -       70.0000   79.0000  -83.3355 25

 19 omega   36.00   62.00   1.0000   16.0000
omega____ theta____ kappa____ phi______ frames
    -       70.0000   78.0000  -48.1603 26

 20 omega   41.00   67.00   1.0000   16.0000
omega____ theta____ kappa____ phi______ frames
    -       74.0000   78.0000 -107.2474 26

 21 omega   41.00   72.00   1.0000   16.0000
omega____ theta____ kappa____ phi______ frames
    -       74.0000   79.0000  -23.2225 31

 22 omega  -85.00  -53.00   1.0000   16.0000
omega____ theta____ kappa____ phi______ frames
    -      -83.0000  -62.0000  -18.4345 32

 23 omega  -81.00  -53.00   1.0000   16.0000
omega____ theta____ kappa____ phi______ frames
    -      -83.0000  -76.0000   24.7890 28

 24 omega  -76.00  -50.00   1.0000   16.0000
omega____ theta____ kappa____ phi______ frames
    -      -83.0000  -77.0000  -30.0000 26

 25 omega  -80.00  -50.00   1.0000   16.0000
omega____ theta____ kappa____ phi______ frames
    -      -83.0000  -76.0000   36.1809 30

 26 omega  -75.00  -49.00   1.0000   16.0000
omega____ theta____ kappa____ phi______ frames
    -      -83.0000  -77.0000 -150.0000 26

 27 omega  -75.00  -49.00   1.0000   16.0000
omega____ theta____ kappa____ phi______ frames
    -      -83.0000  -77.0000  168.8117 26

 28 omega  -78.00  -51.00   1.0000   16.0000
omega____ theta____ kappa____ phi______ frames
    -      -83.0000  -73.0000 -171.7670 27

 29 omega  -76.00  -50.00   1.0000   16.0000
omega____ theta____ kappa____ phi______ frames
    -      -83.0000  -77.0000  -60.0000 26

 30 omega  -75.00  -49.00   1.0000   16.0000
omega____ theta____ kappa____ phi______ frames
    -      -83.0000  -77.0000  -90.0000 26

 31 omega  -77.00  -51.00   1.0000   16.0000
omega____ theta____ kappa____ phi______ frames
    -      -83.0000  -73.0000   64.2323 26

 32 omega  -77.00  -51.00   1.0000   16.0000
omega____ theta____ kappa____ phi______ frames
    -      -83.0000  -77.0000 -120.0000 26

 33 omega  -91.00  -49.00   1.0000   16.0000
omega____ theta____ kappa____ phi______ frames
    -      -83.0000  -77.0000  150.0000 42

 34 omega  -85.00  -49.00   1.0000   16.0000
omega____ theta____ kappa____ phi______ frames
    -      -83.0000  -77.0000  120.0000 36

 35 omega  -76.00  -50.00   1.0000   16.0000
omega____ theta____ kappa____ phi______ frames
    -      -83.0000  -77.0000   60.0000 26

 36 omega  -77.00  -51.00   1.0000   16.0000
omega____ theta____ kappa____ phi______ frames
    -      -83.0000  -77.0000   90.0000 26

 37 omega   60.00   94.00   1.0000   16.0000
omega____ theta____ kappa____ phi______ frames
    -       93.5000   77.0000  -90.0000 34

 38 omega   85.00  135.00   1.0000   16.0000
omega____ theta____ kappa____ phi______ frames
    -       93.5000   45.0000    0.0000 50

 39 omega   60.00   97.00   1.0000   16.0000
omega____ theta____ kappa____ phi______ frames
    -       93.5000   77.0000  -30.0000 37

 40 omega   60.00  147.00   1.0000   16.0000
omega____ theta____ kappa____ phi______ frames
    -       93.5000   77.0000 -120.0000 87

 41 omega   21.00   46.00   1.0000   16.0000
omega____ theta____ kappa____ phi______ frames
    -       93.5000  -61.0000 -180.0000 25

 42 omega  123.00  160.00   1.0000   16.0000
omega____ theta____ kappa____ phi______ frames
    -       93.5000   45.0000 -150.0000 37

 43 omega   86.00  120.00   1.0000   16.0000
omega____ theta____ kappa____ phi______ frames
    -       93.5000  -67.0000 -121.6956 34

 44 omega   33.00   65.00   1.0000   16.0000
omega____ theta____ kappa____ phi______ frames
    -       93.5000  -45.0000   60.0000 32

 45 omega   33.00   59.00   1.0000   16.0000
omega____ theta____ kappa____ phi______ frames
    -       93.5000  -67.0000 -121.6956 26

 46 omega  131.00  157.00   1.0000   16.0000
omega____ theta____ kappa____ phi______ frames
    -       93.5000  125.0000  150.0000 26

 47 omega   80.00  123.00   1.0000   16.0000
omega____ theta____ kappa____ phi______ frames
    -       93.5000  -92.0000 -113.2332 43

 48 omega   91.00  119.00   1.0000   16.0000
omega____ theta____ kappa____ phi______ frames
    -       93.5000   45.0000 -150.0000 28

 49 omega   78.00  127.00   1.0000   16.0000
omega____ theta____ kappa____ phi______ frames
    -       93.5000  125.0000  150.0000 49

 50 omega   97.00  171.00   1.0000   16.0000
omega____ theta____ kappa____ phi______ frames
    -       93.5000   77.0000   30.0000 74

 51 omega   62.00  123.00   1.0000   16.0000
omega____ theta____ kappa____ phi______ frames
    -       93.5000  -61.0000 -180.0000 61

 52 omega    9.00   50.00   1.0000   16.0000
omega____ theta____ kappa____ phi______ frames
    -       93.5000  -92.0000 -113.2332 41

 53 omega   64.00   93.00   1.0000   16.0000
omega____ theta____ kappa____ phi______ frames
    -       93.5000   77.0000   30.0000 29

 54 omega   12.00  133.00   1.0000   16.0000
omega____ theta____ kappa____ phi______ frames
    -       93.5000  -93.0000   23.7007 121

 55 omega   27.00   52.00   1.0000   16.0000
omega____ theta____ kappa____ phi______ frames
    -       93.5000  -61.0000  -30.0000 25

 56 omega   87.00  121.00   1.0000   16.0000
omega____ theta____ kappa____ phi______ frames
    -       93.5000  -61.0000  -30.0000 34

 57 omega   93.00  145.00   1.0000   16.0000
omega____ theta____ kappa____ phi______ frames
    -       93.5000   77.0000  120.0000 52

 58 omega   60.00   89.00   1.0000   16.0000
omega____ theta____ kappa____ phi______ frames
    -       93.5000   77.0000  120.0000 29

 59 omega   61.00  109.00   1.0000   16.0000
omega____ theta____ kappa____ phi______ frames
    -       93.5000  -93.0000 -177.1363 48

 60 omega   25.00   76.00   1.0000   16.0000
omega____ theta____ kappa____ phi______ frames
    -       93.5000  -45.0000   90.0000 51

 61 omega  129.00  164.00   1.0000   16.0000
omega____ theta____ kappa____ phi______ frames
    -       93.5000  125.0000  -30.0000 35

 62 omega   29.00   58.00   1.0000   16.0000
omega____ theta____ kappa____ phi______ frames
    -       93.5000  -93.0000 -177.1363 29

 63 omega   88.00  147.00   1.0000   16.0000
omega____ theta____ kappa____ phi______ frames
    -       93.5000  -15.0000  150.0000 59

 64 omega   18.00   47.00   1.0000   16.0000
omega____ theta____ kappa____ phi______ frames
    -       93.5000  -15.0000  150.0000 29

 65 omega   74.00  109.00   1.0000   16.0000
omega____ theta____ kappa____ phi______ frames
    -       93.5000  125.0000  -30.0000 35

 66 omega   61.00  171.00   1.0000   16.0000
omega____ theta____ kappa____ phi______ frames
    -       93.5000   77.0000   60.0000 110

 67 omega   63.00  143.00   1.0000   16.0000
omega____ theta____ kappa____ phi______ frames
    -       93.5000   77.0000  -60.0000 80

 68 omega   21.00   80.00   1.0000   16.0000
omega____ theta____ kappa____ phi______ frames
    -       93.5000 -125.0000  120.0000 59

 69 omega   62.00  144.00   1.0000   16.0000
omega____ theta____ kappa____ phi______ frames
    -       93.5000   77.0000  150.0000 82

 70 omega   61.00  124.00   1.0000   16.0000
omega____ theta____ kappa____ phi______ frames
    -       93.5000   77.0000 -150.0000 63

 71 omega  147.00  172.00   1.0000   16.0000
omega____ theta____ kappa____ phi______ frames
    -       93.5000   77.0000   90.0000 25

 72 omega   60.00  100.00   1.0000   16.0000
omega____ theta____ kappa____ phi______ frames
    -       93.5000   77.0000    0.0000 40

 73 omega  139.00  171.00   1.0000   16.0000
omega____ theta____ kappa____ phi______ frames
    -       93.5000   30.0000  -30.0000 32

 74 omega   63.00  123.00   1.0000   16.0000
omega____ theta____ kappa____ phi______ frames
    -       93.5000   77.0000   90.0000 60

 75 omega   87.00  113.00   1.0000   16.0000
omega____ theta____ kappa____ phi______ frames
    -       93.5000   30.0000  -30.0000 26

 76 omega  108.00  154.00   1.0000   16.0000
omega____ theta____ kappa____ phi______ frames
    -       93.5000   61.0000  -90.0000 46

 77 omega  114.00  140.00   1.0000   16.0000
omega____ theta____ kappa____ phi______ frames
    -       93.5000   45.0000   60.0000 26

 78 omega  139.00  172.00   1.0000   16.0000
omega____ theta____ kappa____ phi______ frames
    -       93.5000   77.0000 -180.0000 33

 79 omega   63.00   97.00   1.0000   16.0000
omega____ theta____ kappa____ phi______ frames
    -       93.5000   77.0000 -180.0000 34

 80 omega  137.00  163.00   1.0000   16.0000
omega____ theta____ kappa____ phi______ frames
    -       93.5000   77.0000  -90.0000 26
;
_diffrn_measurement_device 'four-circle diffractometer'
_diffrn_measurement_device_type 'Xcalibur, Atlas, Gemini ultra'
_diffrn_measurement_method '\w scans'
_diffrn_orient_matrix_UB_11 -0.0019839000
_diffrn_orient_matrix_UB_12 0.0867686000
_diffrn_orient_matrix_UB_13 -0.0773765000
_diffrn_orient_matrix_UB_21 -0.0490001000
_diffrn_orient_matrix_UB_22 0.0918345000
_diffrn_orient_matrix_UB_23 0.0696515000
_diffrn_orient_matrix_UB_31 0.2203567000
_diffrn_orient_matrix_UB_32 0.0212259000
_diffrn_orient_matrix_UB_33 0.0149198000
_diffrn_radiation_monochromator mirror
_diffrn_radiation_probe x-ray
_diffrn_radiation_type CuK\a
_diffrn_radiation_wavelength 1.54184
_diffrn_reflns_av_R_equivalents 0.0329
_diffrn_reflns_av_unetI/netI 0.0103
_diffrn_reflns_laue_measured_fraction_full 1.000
_diffrn_reflns_laue_measured_fraction_max 1.000
_diffrn_reflns_limit_h_max 8
_diffrn_reflns_limit_h_min -7
_diffrn_reflns_limit_k_max 14
_diffrn_reflns_limit_k_min -14
_diffrn_reflns_limit_l_max 17
_diffrn_reflns_limit_l_min -17
_diffrn_reflns_number 33361
_diffrn_reflns_point_group_measured_fraction_full 1.000
_diffrn_reflns_point_group_measured_fraction_max 1.000
_diffrn_reflns_theta_full 66.750
_diffrn_reflns_theta_max 67.168
_diffrn_reflns_theta_min 4.758
_diffrn_source 'sealed X-ray tube'
_diffrn_source_type 'Enhance Ultra (Cu) X-ray Source'
_exptl_absorpt_coefficient_mu 2.741
_exptl_absorpt_correction_T_max 1.00000
_exptl_absorpt_correction_T_min 0.63582
_exptl_absorpt_correction_type multi-scan
_exptl_absorpt_process_details
;
'CrysAlisPro, Agilent Technologies, 
Version 1.171.37.31 (release 14-01-2014 CrysAlis171 .NET) 
(compiled Jan 14 2014,18:38:05) 
Empirical absorption correction using spherical harmonics, 
implemented in SCALE3 ABSPACK scaling algorithm.'
;
_exptl_crystal_colour colourless
_exptl_crystal_density_diffrn 1.314
_exptl_crystal_description block
_exptl_crystal_F_000 512
_exptl_crystal_size_max 0.3
_exptl_crystal_size_mid 0.2
_exptl_crystal_size_min 0.05
_refine_diff_density_max 0.214
_refine_diff_density_min -0.175
_refine_diff_density_rms 0.036
_refine_ls_abs_structure_details
;
 Flack x determined using 868 quotients [(I+)-(I-)]/[(I+)+(I-)]
 (Parsons, Flack and Wagner, Acta Cryst. B69 (2013) 249-259).
;
_refine_ls_abs_structure_Flack -0.003(3)
_refine_ls_extinction_coef 0.0022(5)
_refine_ls_extinction_expression Fc^*^=kFc[1+0.001xFc^2^\l^3^/sin(2\q)]^-1/4^
_refine_ls_extinction_method 'SHELXL-2014/7 (Sheldrick 2014'
_refine_ls_goodness_of_fit_ref 1.034
_refine_ls_hydrogen_treatment mixed
_refine_ls_matrix_type full
_refine_ls_number_parameters 157
_refine_ls_number_reflns 2148
_refine_ls_number_restraints 0
_refine_ls_restrained_S_all 1.034
_refine_ls_R_factor_all 0.0220
_refine_ls_R_factor_gt 0.0217
_refine_ls_shift/su_max 0.000
_refine_ls_shift/su_mean 0.000
_refine_ls_structure_factor_coef Fsqd
_refine_ls_weighting_details 'w=1/[\s^2^(Fo^2^)+(0.0360P)^2^+0.3460P] where P=(Fo^2^+2Fc^2^)/3'
_refine_ls_weighting_scheme calc
_refine_ls_wR_factor_gt 0.0578
_refine_ls_wR_factor_ref 0.0580
_reflns_Friedel_coverage 0.698
_reflns_friedel_fraction_full 1.000
_reflns_friedel_fraction_max 1.000
_reflns_number_gt 2128
_reflns_number_total 2148
_reflns_threshold_expression 'I > 2\s(I)'
_cod_data_source_file c5ob01432h2.cif
_cod_data_source_block 15a
_cod_depositor_comments 'Adding full bibliography for 7154801--7154802.cif.'
_cod_original_cell_volume 1202.054(14)
_cod_database_code 7154801
_shelx_space_group_comment
;
The symmetry employed for this shelxl refinement is uniquely defined
by the following loop, which should always be used as a source of
symmetry information in preference to the above space-group names.
They are only intended as comments.
;
_olex2_refinement_description
;
1. Fixed Uiso
 At 1.2 times of:
  All C(H) groups, All C(H,H) groups, All O(H) groups
 At 1.5 times of:
  All C(H,H,H) groups
2.a Ternary CH refined with riding coordinates:
 C1(H1b), C2(H2a), C9(H9)
2.b Secondary CH2 refined with riding coordinates:
 C3(H3a,H3b), C6(H6a,H6b), C8(H8a,H8b)
2.c Idealised Me refined as rotating group:
 C10(H10a,H10b,H10c), C11(H11a,H11b,H11c)
;

loop_
_space_group_symop_operation_xyz
'x, y, z'
'-x+1/2, -y, z+1/2'
'-x, y+1/2, -z+1/2'
'x+1/2, -y+1/2, -z'

loop_
_atom_site_label
_atom_site_type_symbol
_atom_site_fract_x
_atom_site_fract_y
_atom_site_fract_z
_atom_site_U_iso_or_equiv
_atom_site_adp_type
_atom_site_occupancy
_atom_site_site_symmetry_order
_atom_site_calc_flag
_atom_site_refinement_flags_posn
O1 O 0.5780(2) 0.78723(11) 0.33696(10) 0.0193(3) Uani 1 1 d .
H1 H 0.475(4) 0.814(2) 0.3437(18) 0.026(7) Uiso 1 1 d .
O2 O 0.2096(2) 0.68811(12) 0.30191(11) 0.0230(3) Uani 1 1 d .
H2 H 0.199(4) 0.735(2) 0.2649(18) 0.028 Uiso 1 1 d R
O3 O 0.7811(2) 0.55109(11) 0.64496(10) 0.0192(3) Uani 1 1 d .
H3 H 0.739(4) 0.5575(18) 0.6976(19) 0.018(6) Uiso 1 1 d .
N1 N 0.4703(2) 0.50277(12) 0.40529(10) 0.0111(3) Uani 1 1 d .
H1A H 0.583(3) 0.4711(17) 0.3912(14) 0.009(5) Uiso 1 1 d .
C1 C 0.5565(3) 0.67088(14) 0.33608(14) 0.0156(4) Uani 1 1 d .
H1B H 0.6792 0.6371 0.3111 0.019 Uiso 1 1 calc R
C2 C 0.3807(3) 0.62623(16) 0.28128(12) 0.0171(4) Uani 1 1 d .
H2A H 0.4084 0.6262 0.2142 0.021 Uiso 1 1 calc R
C3 C 0.3517(3) 0.50765(14) 0.31761(11) 0.0150(4) Uani 1 1 d .
H3A H 0.2114 0.4930 0.3299 0.018 Uiso 1 1 calc R
H3B H 0.4000 0.4522 0.2730 0.018 Uiso 1 1 calc R
C5 C 0.3909(3) 0.43423(15) 0.48507(12) 0.0139(4) Uani 1 1 d .
C6 C 0.5526(3) 0.44008(15) 0.55845(12) 0.0157(4) Uani 1 1 d .
H6A H 0.5055 0.4013 0.6139 0.019 Uiso 1 1 calc R
H6B H 0.6688 0.3993 0.5358 0.019 Uiso 1 1 calc R
C7 C 0.6157(3) 0.55747(16) 0.58507(12) 0.0162(4) Uani 1 1 d .
H7 H 0.506(3) 0.5968(18) 0.6161(16) 0.019 Uiso 1 1 d R
C8 C 0.6768(3) 0.62384(15) 0.50103(13) 0.0164(4) Uani 1 1 d .
H8A H 0.7035 0.7019 0.5187 0.020 Uiso 1 1 calc R
H8B H 0.7985 0.5920 0.4752 0.020 Uiso 1 1 calc R
C9 C 0.5166(3) 0.62082(15) 0.43008(12) 0.0134(4) Uani 1 1 d .
H9 H 0.3963 0.6562 0.4561 0.016 Uiso 1 1 calc R
C10 C 0.1965(3) 0.48040(17) 0.51860(13) 0.0195(4) Uani 1 1 d .
H10A H 0.2171 0.5544 0.5449 0.029 Uiso 1 1 calc GR
H10B H 0.1421 0.4307 0.5652 0.029 Uiso 1 1 calc GR
H10C H 0.1049 0.4858 0.4673 0.029 Uiso 1 1 calc GR
C11 C 0.3662(3) 0.31519(15) 0.45075(14) 0.0188(4) Uani 1 1 d .
H11A H 0.3414 0.2657 0.5026 0.028 Uiso 1 1 calc GR
H11B H 0.4860 0.2917 0.4193 0.028 Uiso 1 1 calc GR
H11C H 0.2554 0.3118 0.4083 0.028 Uiso 1 1 calc GR
Cl1 Cl 0.84860(6) 0.38349(4) 0.33796(3) 0.01734(14) Uani 1 1 d .

loop_
_atom_site_aniso_label
_atom_site_aniso_U_11
_atom_site_aniso_U_22
_atom_site_aniso_U_33
_atom_site_aniso_U_23
_atom_site_aniso_U_13
_atom_site_aniso_U_12
O1 0.0186(8) 0.0117(6) 0.0275(7) 0.0043(6) 0.0008(7) -0.0009(5)
O2 0.0217(8) 0.0185(7) 0.0288(7) 0.0086(6) -0.0041(6) 0.0024(6)
O3 0.0189(7) 0.0237(7) 0.0150(7) -0.0031(5) -0.0052(5) 0.0009(6)
N1 0.0107(8) 0.0099(7) 0.0127(7) -0.0007(6) 0.0005(6) 0.0004(6)
C1 0.0183(9) 0.0118(8) 0.0168(8) 0.0011(7) 0.0018(8) 0.0007(7)
C2 0.0221(10) 0.0159(9) 0.0133(8) 0.0022(7) -0.0007(7) 0.0000(8)
C3 0.0179(9) 0.0141(8) 0.0129(9) -0.0012(7) -0.0021(7) -0.0001(7)
C5 0.0159(10) 0.0131(8) 0.0128(8) 0.0020(7) 0.0010(7) -0.0025(7)
C6 0.0179(10) 0.0149(9) 0.0144(8) 0.0024(7) -0.0002(8) -0.0001(8)
C7 0.0160(10) 0.0181(9) 0.0145(9) -0.0032(7) -0.0030(7) 0.0018(8)
C8 0.0184(10) 0.0114(8) 0.0193(9) -0.0012(7) -0.0049(7) -0.0019(8)
C9 0.0156(9) 0.0094(8) 0.0152(8) -0.0012(7) -0.0007(7) 0.0001(7)
C10 0.0157(10) 0.0266(10) 0.0161(9) 0.0000(7) 0.0027(7) -0.0029(8)
C11 0.0215(10) 0.0132(9) 0.0217(9) 0.0027(7) -0.0030(9) -0.0042(8)
Cl1 0.0145(2) 0.0218(2) 0.0157(2) -0.00418(17) -0.00004(18) 0.00023(17)

loop_
_atom_type_symbol
_atom_type_description
_atom_type_scat_dispersion_real
_atom_type_scat_dispersion_imag
_atom_type_scat_source
C C 0.0181 0.0091 'International Tables Vol C Tables 4.2.6.8 and 6.1.1.4'
H H 0.0000 0.0000 'International Tables Vol C Tables 4.2.6.8 and 6.1.1.4'
Cl Cl 0.3639 0.7018 'International Tables Vol C Tables 4.2.6.8 and 6.1.1.4'
N N 0.0311 0.0180 'International Tables Vol C Tables 4.2.6.8 and 6.1.1.4'
O O 0.0492 0.0322 'International Tables Vol C Tables 4.2.6.8 and 6.1.1.4'

loop_
_geom_angle_atom_site_label_1
_geom_angle_atom_site_label_2
_geom_angle_atom_site_label_3
_geom_angle
C1 O1 H1 108.8(19)
C2 O2 H2 108(2)
C7 O3 H3 107.1(18)
C3 N1 H1A 106.5(14)
C3 N1 C5 118.56(14)
C5 N1 H1A 104.8(13)
C9 N1 H1A 106.3(14)
C9 N1 C3 106.29(13)
C9 N1 C5 113.58(13)
O1 C1 H1B 108.7
O1 C1 C2 115.62(15)
O1 C1 C9 113.72(16)
C2 C1 H1B 108.7
C9 C1 H1B 108.7
C9 C1 C2 101.14(14)
O2 C2 C1 110.37(15)
O2 C2 H2A 111.4
O2 C2 C3 107.89(16)
C1 C2 H2A 111.4
C3 C2 C1 104.11(14)
C3 C2 H2A 111.4
N1 C3 C2 105.08(14)
N1 C3 H3A 110.7
N1 C3 H3B 110.7
C2 C3 H3A 110.7
C2 C3 H3B 110.7
H3A C3 H3B 108.8
N1 C5 C6 104.73(14)
C10 C5 N1 111.07(15)
C10 C5 C6 112.52(15)
C10 C5 C11 110.65(16)
C11 C5 N1 107.03(14)
C11 C5 C6 110.56(15)
C5 C6 H6A 108.5
C5 C6 H6B 108.5
H6A C6 H6B 107.5
C7 C6 C5 114.97(15)
C7 C6 H6A 108.5
C7 C6 H6B 108.5
O3 C7 C6 109.23(15)
O3 C7 H7 109.9(13)
O3 C7 C8 107.87(15)
C6 C7 H7 110.1(13)
C8 C7 C6 110.79(15)
C8 C7 H7 109.0(13)
C7 C8 H8A 109.6
C7 C8 H8B 109.6
H8A C8 H8B 108.1
C9 C8 C7 110.19(15)
C9 C8 H8A 109.6
C9 C8 H8B 109.6
N1 C9 C1 101.10(13)
N1 C9 C8 110.02(14)
N1 C9 H9 108.8
C1 C9 H9 108.8
C8 C9 C1 118.81(16)
C8 C9 H9 108.8
C5 C10 H10A 109.5
C5 C10 H10B 109.5
C5 C10 H10C 109.5
H10A C10 H10B 109.5
H10A C10 H10C 109.5
H10B C10 H10C 109.5
C5 C11 H11A 109.5
C5 C11 H11B 109.5
C5 C11 H11C 109.5
H11A C11 H11B 109.5
H11A C11 H11C 109.5
H11B C11 H11C 109.5

loop_
_geom_bond_atom_site_label_1
_geom_bond_atom_site_label_2
_geom_bond_distance
O1 H1 0.78(3)
O1 C1 1.407(2)
O2 H2 0.78(3)
O2 C2 1.417(2)
O3 H3 0.83(3)
O3 C7 1.432(2)
N1 H1A 0.89(2)
N1 C3 1.519(2)
N1 C5 1.529(2)
N1 C9 1.499(2)
C1 H1B 1.0000
C1 C2 1.540(3)
C1 C9 1.527(3)
C2 H2A 1.0000
C2 C3 1.535(2)
C3 H3A 0.9900
C3 H3B 0.9900
C5 C6 1.542(3)
C5 C10 1.520(3)
C5 C11 1.526(2)
C6 H6A 0.9900
C6 H6B 0.9900
C6 C7 1.526(3)
C7 H7 1.00(2)
C7 C8 1.525(3)
C8 H8A 0.9900
C8 H8B 0.9900
C8 C9 1.509(2)
C9 H9 1.0000
C10 H10A 0.9800
C10 H10B 0.9800
C10 H10C 0.9800
C11 H11A 0.9800
C11 H11B 0.9800
C11 H11C 0.9800

loop_
_geom_hbond_atom_site_label_D
_geom_hbond_atom_site_label_H
_geom_hbond_atom_site_label_A
_geom_hbond_distance_DH
_geom_hbond_distance_HA
_geom_hbond_distance_DA
_geom_hbond_angle_DHA
_geom_hbond_site_symmetry_A
O1 H1 O3 0.78(3) 2.10(3) 2.821(2) 154(3) 4_466
O2 H2 Cl1 0.78(3) 2.36(3) 3.1421(15) 176(3) 3_655
O3 H3 Cl1 0.83(3) 2.26(3) 3.0647(15) 166(2) 2_665
N1 H1A Cl1 0.89(2) 2.23(2) 3.1142(16) 172.1(19) .

loop_
_geom_torsion_atom_site_label_1
_geom_torsion_atom_site_label_2
_geom_torsion_atom_site_label_3
_geom_torsion_atom_site_label_4
_geom_torsion
O1 C1 C2 O2 -45.8(2)
O1 C1 C2 C3 -161.40(16)
O1 C1 C9 N1 171.51(15)
O1 C1 C9 C8 -68.1(2)
O2 C2 C3 N1 -102.52(16)
O3 C7 C8 C9 172.76(14)
N1 C5 C6 C7 54.39(19)
C1 C2 C3 N1 14.75(18)
C2 C1 C9 N1 46.91(16)
C2 C1 C9 C8 167.32(16)
C3 N1 C5 C6 175.75(14)
C3 N1 C5 C10 -62.54(19)
C3 N1 C5 C11 58.3(2)
C3 N1 C9 C1 -38.60(17)
C3 N1 C9 C8 -165.05(14)
C5 N1 C3 C2 144.11(15)
C5 N1 C9 C1 -170.74(15)
C5 N1 C9 C8 62.81(19)
C5 C6 C7 O3 -173.15(15)
C5 C6 C7 C8 -54.5(2)
C6 C7 C8 C9 53.2(2)
C7 C8 C9 N1 -57.34(19)
C7 C8 C9 C1 -173.08(15)
C9 N1 C3 C2 14.80(18)
C9 N1 C5 C6 -58.38(18)
C9 N1 C5 C10 63.33(19)
C9 N1 C5 C11 -175.79(15)
C9 C1 C2 O2 77.45(17)
C9 C1 C2 C3 -38.09(17)
C10 C5 C6 C7 -66.4(2)
C11 C5 C6 C7 169.35(16)
